data_2207725
loop_
_publ_author_name
'Shi, Xue-Fang'
'Wu, Li'
'Xing, Zhi-Yong'

_publ_section_title
;
 A monoclinic polymorph of pyrazinic acid
;
_journal_coeditor_code BH6050
_journal_issue 1
_journal_name_full 'Acta Crystallographica Section E'
_journal_page_first o15
_journal_page_last o17
_journal_paper_doi 10.1107/S160053680503953X
_journal_volume 62
_journal_year 2006
_chemical_formula_iupac 'C5 H4 N2 O2'
_chemical_formula_moiety 'C5 H4 N2 O2'
_chemical_formula_sum 'C5 H4 N2 O2'
_chemical_formula_weight 124.10
_chemical_name_common 'pyrazinic acid'
_chemical_name_systematic 'pyrazine-2-carboxylic acid'
_space_group_IT_number 4
_symmetry_cell_setting monoclinic
_symmetry_space_group_name_Hall 'P 2yb'
_symmetry_space_group_name_H-M 'P 1 21 1'
_atom_sites_solution_hydrogens geom
_atom_sites_solution_primary direct
_atom_sites_solution_secondary difmap
_cell_angle_alpha 90.00
_cell_angle_beta 91.936(7)
_cell_angle_gamma 90.00
_cell_formula_units_Z 2
_cell_length_a 3.7249(14)
_cell_length_b 11.281(4)
_cell_length_c 6.298(2)
_cell_measurement_reflns_used 477
_cell_measurement_temperature 294(2)
_cell_measurement_theta_max 23.72
_cell_measurement_theta_min 3.54
_cell_volume 264.49(16)
_computing_cell_refinement 'SAINT (Bruker, 1997)'
_computing_data_collection 'SMART (Bruker, 1997)'
_computing_data_reduction SAINT
_computing_molecular_graphics 'SHELXTL (Bruker, 1997)'
_computing_publication_material SHELXTL
_computing_structure_refinement 'SHELXL97 (Sheldrick, 1997)'
_computing_structure_solution 'SHELXS97 (Sheldrick, 1997)'
_diffrn_ambient_temperature 294(2)
_diffrn_measured_fraction_theta_full 0.993
_diffrn_measured_fraction_theta_max 0.999
_diffrn_measurement_device_type 'Bruker SMART CCD area-detector'
_diffrn_measurement_method '\f and \w'
_diffrn_radiation_monochromator graphite
_diffrn_radiation_source 'fine-focus sealed tube'
_diffrn_radiation_type 'Mo K\a'
_diffrn_radiation_wavelength 0.71073
_diffrn_reflns_av_R_equivalents 0.0373
_diffrn_reflns_av_sigmaI/netI 0.0425
_diffrn_reflns_limit_h_max 4
_diffrn_reflns_limit_h_min -4
_diffrn_reflns_limit_k_max 6
_diffrn_reflns_limit_k_min -14
_diffrn_reflns_limit_l_max 7
_diffrn_reflns_limit_l_min -7
_diffrn_reflns_number 1501
_diffrn_reflns_theta_full 25.00
_diffrn_reflns_theta_max 26.50
_diffrn_reflns_theta_min 3.24
_diffrn_standards_decay_% 0
_diffrn_standards_interval_count 0
_diffrn_standards_interval_time 0
_diffrn_standards_number 0
_exptl_absorpt_coefficient_mu 0.124
_exptl_absorpt_correction_T_max 0.988
_exptl_absorpt_correction_T_min 0.962
_exptl_absorpt_correction_type multi-scan
_exptl_absorpt_process_details '(SADABS; Sheldrick, 1996)'
_exptl_crystal_colour colourless
_exptl_crystal_density_diffrn 1.558
_exptl_crystal_density_method 'not measured'
_exptl_crystal_description plate
_exptl_crystal_F_000 128
_exptl_crystal_size_max 0.30
_exptl_crystal_size_mid 0.16
_exptl_crystal_size_min 0.10
_refine_diff_density_max 0.138
_refine_diff_density_min -0.180
_refine_ls_extinction_method none
_refine_ls_goodness_of_fit_ref 1.070
_refine_ls_hydrogen_treatment constr
_refine_ls_matrix_type full
_refine_ls_number_parameters 83
_refine_ls_number_reflns 571
_refine_ls_number_restraints 1
_refine_ls_restrained_S_all 1.069
_refine_ls_R_factor_all 0.0609
_refine_ls_R_factor_gt 0.0372
_refine_ls_shift/su_max 0.002
_refine_ls_shift/su_mean 0.000
_refine_ls_structure_factor_coef Fsqd
_refine_ls_weighting_details 'calc w=1/[\s^2^(Fo^2^)+(0.0320P)^2^+0.0353P] where P=(Fo^2^+2Fc^2^)/3'
_refine_ls_weighting_scheme calc
_refine_ls_wR_factor_gt 0.0690
_refine_ls_wR_factor_ref 0.0791
_reflns_number_gt 440
_reflns_number_total 571
_reflns_threshold_expression I>2\s(I)
_cod_data_source_file bh6050.cif
_cod_data_source_block I
_cod_depositor_comments
;
The following automatic conversions were performed:
'_symmetry_cell_setting' value 'Monoclinic' changed to 'monoclinic'
according to '/home/saulius/struct/CIF-dictionaries/cif_core.dic'
dictionary named 'cif_core.dic' version 2.4.1 from 2010-06-29.

Automatic conversion script
Id: cif_fix_enum 1527 2010-12-29 10:47:43Z saulius 

The following automatic conversions were performed:

'_symmetry_cell_setting' value 'Monoclinic' changed to 'monoclinic'
according to /home/saulius/struct/CIF-dictionaries/cif_core.dic
dictionary named 'cif_core.dic' version 2.4.1 from 2010-06-29.

Automatic conversion script
Id: cif_fix_values 1715 2011-07-08 13:25:40Z adriana 
;
_cod_original_cell_volume 264.48(18)
_cod_original_sg_symbol_H-M 'P 21'
_cod_database_code 2207725
_cod_database_fobs_code 2207725

loop_
_symmetry_equiv_pos_as_xyz
'x, y, z'
'-x, y+1/2, -z'

loop_
_atom_site_label
_atom_site_fract_x
_atom_site_fract_y
_atom_site_fract_z
_atom_site_U_iso_or_equiv
_atom_site_adp_type
_atom_site_calc_flag
_atom_site_refinement_flags
_atom_site_occupancy
_atom_site_type_symbol
O1 0.5363(7) 0.1006(2) 0.4275(3) 0.0448(7) Uani d . 1 O
H1 0.6043 0.0385 0.3744 0.067 Uiso calc R 1 H
O2 0.2901(7) -0.0206(2) 0.6633(4) 0.0514(9) Uani d . 1 O
N1 0.1339(7) 0.1712(2) 0.9153(4) 0.0389(8) Uani d . 1 N
N2 0.2844(7) 0.3970(2) 0.7595(4) 0.0354(7) Uani d . 1 N
C1 0.0647(9) 0.2716(4) 1.0242(6) 0.0405(9) Uani d . 1 C
H1A -0.0381 0.2652 1.1563 0.049 Uiso calc R 1 H
C2 0.1399(8) 0.3820(3) 0.9478(5) 0.0374(8) Uani d . 1 C
H2 0.0887 0.4482 1.0294 0.045 Uiso calc R 1 H
C3 0.3559(8) 0.2983(3) 0.6483(5) 0.0343(8) Uani d . 1 C
H3 0.4584 0.3054 0.5163 0.041 Uiso calc R 1 H
C4 0.2812(9) 0.1876(3) 0.7253(6) 0.0294(7) Uani d . 1 C
C5 0.3672(9) 0.0771(3) 0.6041(5) 0.0342(8) Uani d . 1 C

loop_
_atom_site_aniso_label
_atom_site_aniso_U_11
_atom_site_aniso_U_22
_atom_site_aniso_U_33
_atom_site_aniso_U_12
_atom_site_aniso_U_13
_atom_site_aniso_U_23
O1 0.0725(16) 0.0214(11) 0.0421(14) 0.0013(13) 0.0255(12) -0.0038(11)
O2 0.078(2) 0.0279(14) 0.0505(17) -0.0045(15) 0.0307(16) 0.0017(13)
N1 0.0465(16) 0.0352(19) 0.0357(14) 0.0023(15) 0.0104(13) 0.0031(14)
N2 0.0453(15) 0.0243(16) 0.0374(16) 0.0001(13) 0.0106(13) -0.0027(12)
C1 0.048(2) 0.043(2) 0.0310(18) 0.000(2) 0.0082(16) -0.0014(18)
C2 0.0439(18) 0.029(2) 0.0403(19) 0.0030(18) 0.0079(15) -0.0092(17)
C3 0.040(2) 0.0281(19) 0.0354(19) 0.0027(18) 0.0106(15) 0.0006(16)
C4 0.0336(15) 0.0261(15) 0.0289(19) -0.0013(18) 0.0058(13) -0.0004(16)
C5 0.0396(19) 0.0267(19) 0.0368(19) -0.0004(18) 0.0078(14) -0.0019(16)

loop_
_atom_type_symbol
_atom_type_description
_atom_type_scat_dispersion_real
_atom_type_scat_dispersion_imag
_atom_type_scat_source
C C 0.0033 0.0000 'International Tables Vol C Tables 4.2.6.8 and 6.1.1.4'
H H 0.0000 0.0000 'International Tables Vol C Tables 4.2.6.8 and 6.1.1.4'
N N 0.0061 0.0000 'International Tables Vol C Tables 4.2.6.8 and 6.1.1.4'
O O 0.0106 0.0000 'International Tables Vol C Tables 4.2.6.8 and 6.1.1.4'

loop_
_geom_angle_atom_site_label_1
_geom_angle_atom_site_label_2
_geom_angle_atom_site_label_3
_geom_angle
_geom_angle_publ_flag
C5 O1 H1 109.5 ?
C4 N1 C1 115.2(3) yes
C2 N2 C3 116.9(3) yes
N1 C1 C2 122.6(3) ?
N1 C1 H1A 118.7 ?
C2 C1 H1A 118.7 ?
N2 C2 C1 121.6(3) ?
N2 C2 H2 119.2 ?
C1 C2 H2 119.2 ?
N2 C3 C4 121.5(3) ?
N2 C3 H3 119.2 ?
C4 C3 H3 119.2 ?
N1 C4 C3 122.2(3) ?
N1 C4 C5 116.0(3) ?
C3 C4 C5 121.8(3) ?
O2 C5 O1 124.8(3) ?
O2 C5 C4 123.1(3) ?
O1 C5 C4 112.1(3) ?

loop_
_geom_bond_atom_site_label_1
_geom_bond_atom_site_label_2
_geom_bond_distance
_geom_bond_publ_flag
O1 C5 1.324(4) yes
O1 H1 0.8200 ?
O2 C5 1.201(4) yes
N1 C4 1.346(4) yes
N1 C1 1.354(5) yes
N2 C2 1.329(4) yes
N2 C3 1.346(4) yes
C1 C2 1.368(5) ?
C1 H1A 0.9300 ?
C2 H2 0.9300 ?
C3 C4 1.372(5) ?
C3 H3 0.9300 ?
C4 C5 1.502(4) ?

loop_
_geom_hbond_atom_site_label_D
_geom_hbond_atom_site_label_H
_geom_hbond_atom_site_label_A
_geom_hbond_site_symmetry_A
_geom_hbond_distance_DH
_geom_hbond_distance_HA
_geom_hbond_distance_DA
_geom_hbond_angle_DHA
_geom_hbond_publ_flag
O1 H1 N2 2_646 0.82 1.86 2.676(3) 175 yes
C2 H2 O2 2_557 0.93 2.46 3.168(4) 133 yes
C3 H3 O1 . 0.93 2.40 2.725(4) 101 yes
C3 H3 O2 2_656 0.93 2.47 3.152(4) 131 yes

loop_
_geom_torsion_atom_site_label_1
_geom_torsion_atom_site_label_2
_geom_torsion_atom_site_label_3
_geom_torsion_atom_site_label_4
_geom_torsion
C4 N1 C1 C2 -0.3(5)
C3 N2 C2 C1 -0.5(5)
N1 C1 C2 N2 0.5(6)
C2 N2 C3 C4 0.4(4)
C1 N1 C4 C3 0.1(4)
C1 N1 C4 C5 178.7(3)
N2 C3 C4 N1 -0.2(5)
N2 C3 C4 C5 -178.7(3)
N1 C4 C5 O2 4.8(4)
C3 C4 C5 O2 -176.5(4)
N1 C4 C5 O1 -175.0(3)
C3 C4 C5 O1 3.6(4)

loop_
_cod_related_entry_id
_cod_related_entry_database
_cod_related_entry_code
1 ChemSpider 1018
